data_7718291
loop_
_publ_author_name
'Wang, Dongsheng'
'He, Tingyu'
'Fan, Mingyue'
'Li, Tuotuo'
'Qi, Haina'
'Lin, Zihan'
'Hu, Xiaoli'
'Su, Zhongmin'

_publ_section_title
;
 The chitosan confined pyrolysis strategy enhances the catalytic
 performance of a carbon material based on a novel carboxyl functionalized
 MOF.
;
_journal_issue 13
_journal_name_full 'Dalton transactions (Cambridge, England : 2003)'
_journal_page_first 5250
_journal_page_last 5254
_journal_paper_doi 10.1039/d5dt00074b
_journal_volume 54
_journal_year 2025
_chemical_formula_moiety 'C27 H16 Co N4 O6'
_chemical_formula_sum 'C27 H16 Co N4 O6'
_chemical_formula_weight 551.37
_space_group_crystal_system trigonal
_space_group_IT_number 148
_space_group_name_Hall '-R 3'
_space_group_name_H-M_alt 'R -3 :H'
_atom_sites_solution_hydrogens geom
_audit_creation_date 2020-10-30
_audit_creation_method
;
Olex2 1.2-beta
(compiled 2018.05.29 svn.r3508 for OlexSys, GUI svn.r5506)
;
_audit_update_record
;
2021-08-10 deposited with the CCDC.	2025-02-25 downloaded from the CCDC.
;
_cell_angle_alpha 90
_cell_angle_beta 90
_cell_angle_gamma 120
_cell_formula_units_Z 18
_cell_length_a 26.746(16)
_cell_length_b 26.746(16)
_cell_length_c 20.833(12)
_cell_measurement_reflns_used 4885
_cell_measurement_temperature 296(2)
_cell_measurement_theta_max 23.8963
_cell_measurement_theta_min 2.5236
_cell_volume 12906(13)
_computing_cell_refinement 'SAINT+ Ver. 2016.5-0 (Bruker-AXS, 2016)'
_computing_data_collection 'APEX3 Ver. 2016.5-0 (Bruker-AXS, 2016)'
_computing_data_reduction 'SAINT+ Ver. 2016.5-0 (Bruker-AXS, 2016)'
_computing_molecular_graphics 'Olex2 (Dolomanov et al., 2009)'
_computing_publication_material 'Olex2 (Dolomanov et al., 2009)'
_computing_structure_refinement 'ShelXL (Sheldrick, 2015)'
_computing_structure_solution 'XT (Sheldrick, 2015a)'
_diffrn_ambient_temperature 296.15
_diffrn_detector 'charge-coupled device (CCD) area detector'
_diffrn_detector_area_resol_mean 7.9
_diffrn_detector_type 'Bruker APEX II'
_diffrn_measured_fraction_theta_full 0.996
_diffrn_measured_fraction_theta_max 0.996
_diffrn_measurement_device 'three-circle diffractometer'
_diffrn_measurement_device_type 'Bruker APEX II Quazar'
_diffrn_measurement_method '0.5\% \w and 0.5\% \f scans'
_diffrn_radiation_collimation 'focusing mirrors'
_diffrn_radiation_detector 'Bruker APEX II'
_diffrn_radiation_monochromator 'mirror optics'
_diffrn_radiation_probe x-ray
_diffrn_radiation_type MoK\a
_diffrn_radiation_wavelength 0.71073
_diffrn_reflns_av_R_equivalents 0.0447
_diffrn_reflns_av_unetI/netI 0.0366
_diffrn_reflns_Laue_measured_fraction_full 0.996
_diffrn_reflns_Laue_measured_fraction_max 0.996
_diffrn_reflns_limit_h_max 31
_diffrn_reflns_limit_h_min -31
_diffrn_reflns_limit_k_max 31
_diffrn_reflns_limit_k_min -25
_diffrn_reflns_limit_l_max 24
_diffrn_reflns_limit_l_min -24
_diffrn_reflns_number 24753
_diffrn_reflns_point_group_measured_fraction_full 0.996
_diffrn_reflns_point_group_measured_fraction_max 0.996
_diffrn_reflns_theta_full 25.000
_diffrn_reflns_theta_max 25.000
_diffrn_reflns_theta_min 2.012
_diffrn_source 'microfocus sealed X-ray tube'
_diffrn_source_type 'Incoatec I\ms'
_exptl_absorpt_coefficient_mu 0.642
_exptl_absorpt_correction_T_max 0.87
_exptl_absorpt_correction_T_min 0.86
_exptl_absorpt_correction_type multi-scan
_exptl_absorpt_process_details 'SADABS-2016/2 (Krause et al., 2015) was used for absorption correction.'
_exptl_crystal_colour orange
_exptl_crystal_colour_primary orange
_exptl_crystal_density_diffrn 1.277
_exptl_crystal_density_method 'not measured'
_exptl_crystal_description block
_exptl_crystal_F_000 5058
_exptl_crystal_size_max 0.24
_exptl_crystal_size_mid 0.22
_exptl_crystal_size_min 0.2
_refine_diff_density_max 0.289
_refine_diff_density_min -0.225
_refine_diff_density_rms 0.047
_refine_ls_extinction_method none
_refine_ls_goodness_of_fit_ref 1.045
_refine_ls_hydrogen_treatment constr
_refine_ls_matrix_type full
_refine_ls_number_parameters 344
_refine_ls_number_reflns 5043
_refine_ls_number_restraints 0
_refine_ls_restrained_S_all 1.045
_refine_ls_R_factor_all 0.0413
_refine_ls_R_factor_gt 0.0307
_refine_ls_shift/su_max 0.000
_refine_ls_shift/su_mean 0.000
_refine_ls_structure_factor_coef Fsqd
_refine_ls_weighting_details 'w=1/[\s^2^(Fo^2^)+(0.0397P)^2^+5.1543P] where P=(Fo^2^+2Fc^2^)/3'
_refine_ls_weighting_scheme calc
_refine_ls_wR_factor_gt 0.0767
_refine_ls_wR_factor_ref 0.0816
_reflns_Friedel_coverage 0.000
_reflns_number_gt 4082
_reflns_number_total 5043
_reflns_threshold_expression 'I > 2\s(I)'
_cod_data_source_file d5dt00074b2.cif
_cod_data_source_block 2_sq
_cod_depositor_comments 'Adding full bibliography for 7718291.cif.'
_cod_original_cell_volume 12906(17)
_cod_original_sg_symbol_H-M 'R -3'
_cod_database_code 7718291
_shelx_shelxl_version_number 2017/1
_shelx_space_group_comment
;
The symmetry employed for this shelxl refinement is uniquely defined
by the following loop, which should always be used as a source of
symmetry information in preference to the above space-group names.
They are only intended as comments.
;
_olex2_refinement_description
;
1. Fixed Uiso
 At 1.2 times of:
  All C(H) groups
 At 1.5 times of:
  All O(H) groups
2.a Aromatic/amide H refined with riding coordinates:
 C2(H2), C9(H9), C10(H10), C13(H13), C15(H15), C16(H16), C17(H17), C18(H18),
 C19(H19), C21(H21), C22(H22), C23(H23), C24(H24), C25(H25), C27(H27)
2.b Idealised tetrahedral OH refined as rotating group:
 O5(H5)
;
_olex2_submission_special_instructions 'No special instructions were received'

loop_
_space_group_symop_operation_xyz
'x, y, z'
'-y, x-y, z'
'-x+y, -x, z'
'x+2/3, y+1/3, z+1/3'
'-y+2/3, x-y+1/3, z+1/3'
'-x+y+2/3, -x+1/3, z+1/3'
'x+1/3, y+2/3, z+2/3'
'-y+1/3, x-y+2/3, z+2/3'
'-x+y+1/3, -x+2/3, z+2/3'
'-x, -y, -z'
'y, -x+y, -z'
'x-y, x, -z'
'-x+2/3, -y+1/3, -z+1/3'
'y+2/3, -x+y+1/3, -z+1/3'
'x-y+2/3, x+1/3, -z+1/3'
'-x+1/3, -y+2/3, -z+2/3'
'y+1/3, -x+y+2/3, -z+2/3'
'x-y+1/3, x+2/3, -z+2/3'

loop_
_atom_site_label
_atom_site_type_symbol
_atom_site_fract_x
_atom_site_fract_y
_atom_site_fract_z
_atom_site_U_iso_or_equiv
_atom_site_adp_type
_atom_site_occupancy
_atom_site_site_symmetry_order
_atom_site_calc_flag
_atom_site_refinement_flags_posn
_atom_site_refinement_flags_adp
_atom_site_refinement_flags_occupancy
_atom_site_disorder_assembly
_atom_site_disorder_group
Co1 Co 0.33392(2) 0.15613(2) 0.06980(2) 0.02355(9) Uani 1 1 d . . . . .
O1 O 0.32874(5) 0.22879(5) 0.08099(6) 0.0285(3) Uani 1 1 d . . . . .
O2 O 0.33753(6) 0.22519(6) 0.18637(6) 0.0379(4) Uani 1 1 d . . . . .
O3 O 0.23914(6) 0.33456(6) -0.00977(6) 0.0375(4) Uani 1 1 d . . . . .
N1 N 0.42617(6) 0.20577(7) 0.07180(8) 0.0305(4) Uani 1 1 d . . . . .
O4 O 0.16882(6) 0.33055(7) 0.04731(7) 0.0442(4) Uani 1 1 d . . . . .
N2 N 0.23990(7) 0.10915(7) 0.06960(8) 0.0336(4) Uani 1 1 d . . . . .
N3 N 0.03252(7) 0.05905(7) 0.08301(9) 0.0369(4) Uani 1 1 d . . . . .
N4 N 0.63508(7) 0.36092(7) 0.07519(10) 0.0384(5) Uani 1 1 d . . . . .
C1 C 0.32439(7) 0.24334(8) 0.13745(9) 0.0230(4) Uani 1 1 d . . . . .
C2 C 0.27446(8) 0.29347(8) 0.09343(9) 0.0250(4) Uani 1 1 d . . . . .
H2 H 0.277908 0.281312 0.052674 0.030 Uiso 1 1 calc R . . . .
C3 C 0.29951(7) 0.28226(8) 0.14590(8) 0.0232(4) Uani 1 1 d . . . . .
O5 O 0.23340(10) 0.36280(11) 0.51642(9) 0.0823(7) Uani 1 1 d . . . . .
H5 H 0.216579 0.364937 0.548298 0.124 Uiso 1 1 calc GR . . . .
C4 C 0.24438(8) 0.32272(8) 0.10182(9) 0.0280(4) Uani 1 1 d . . . . .
C5 C 0.26710(8) 0.33326(8) 0.21603(9) 0.0286(4) Uani 1 1 d . . . . .
C6 C 0.26122(9) 0.35206(9) 0.28191(9) 0.0341(5) Uani 1 1 d . . . . .
C7 C 0.54649(8) 0.26915(8) 0.07442(10) 0.0334(5) Uani 1 1 d . . . . .
C8 C 0.21545(9) 0.33031(8) 0.04378(9) 0.0303(5) Uani 1 1 d . . . . .
O6 O 0.22830(10) 0.43955(9) 0.48340(10) 0.0853(7) Uani 1 1 d . . . . .
C9 C 0.24029(9) 0.34190(8) 0.16292(9) 0.0313(5) Uani 1 1 d . . . . .
H9 H 0.219341 0.360777 0.168396 0.038 Uiso 1 1 calc R . . . .
C10 C 0.29671(8) 0.30325(8) 0.20639(9) 0.0272(4) Uani 1 1 d . . . . .
H10 H 0.314965 0.297099 0.240977 0.033 Uiso 1 1 calc R . . . .
C11 C 0.05613(8) 0.02525(8) 0.08320(10) 0.0325(5) Uani 1 1 d . . . . .
C12 C 0.61061(8) 0.30337(8) 0.07508(11) 0.0350(5) Uani 1 1 d . . . . .
C13 C 0.51745(9) 0.21068(9) 0.08648(12) 0.0413(6) Uani 1 1 d . . . . .
H13 H 0.537571 0.191520 0.095653 0.050 Uiso 1 1 calc R . . . .
C14 C 0.12008(8) 0.05395(8) 0.07974(10) 0.0325(5) Uani 1 1 d . . . . .
C15 C 0.45795(9) 0.18114(9) 0.08467(12) 0.0416(6) Uani 1 1 d . . . . .
H15 H 0.438754 0.141687 0.092908 0.050 Uiso 1 1 calc R . . . .
C16 C 0.24915(11) 0.39637(10) 0.29217(11) 0.0485(6) Uani 1 1 d . . . . .
H16 H 0.246173 0.416174 0.257038 0.058 Uiso 1 1 calc R . . . .
C17 C 0.21075(9) 0.13589(9) 0.05330(11) 0.0416(6) Uani 1 1 d . . . . .
H17 H 0.231352 0.173361 0.037433 0.050 Uiso 1 1 calc R . . . .
C18 C 0.20866(9) 0.05432(9) 0.09004(11) 0.0392(5) Uani 1 1 d . . . . .
H18 H 0.228117 0.034922 0.101301 0.047 Uiso 1 1 calc R . . . .
C19 C 0.14942(9) 0.02530(9) 0.09523(11) 0.0385(5) Uani 1 1 d . . . . .
H19 H 0.129504 -0.012903 0.108918 0.046 Uiso 1 1 calc R . . . .
C20 C 0.24618(9) 0.38360(11) 0.40647(11) 0.0460(6) Uani 1 1 d . . . . .
C21 C 0.51418(9) 0.29517(9) 0.06136(14) 0.0541(7) Uani 1 1 d . . . . .
H21 H 0.532389 0.334604 0.053176 0.065 Uiso 1 1 calc R . . . .
C22 C 0.45486(9) 0.26240(9) 0.06051(13) 0.0475(6) Uani 1 1 d . . . . .
H22 H 0.433795 0.280656 0.051646 0.057 Uiso 1 1 calc R . . . .
C23 C 0.15174(9) 0.11057(9) 0.05892(11) 0.0425(6) Uani 1 1 d . . . . .
H23 H 0.133345 0.131263 0.048844 0.051 Uiso 1 1 calc R . . . .
C24 C 0.26567(11) 0.32390(12) 0.33595(11) 0.0547(7) Uani 1 1 d . . . . .
H24 H 0.273641 0.294038 0.330870 0.066 Uiso 1 1 calc R . . . .
C25 C 0.24151(11) 0.41169(10) 0.35297(11) 0.0511(6) Uani 1 1 d . . . . .
H25 H 0.233106 0.441258 0.358127 0.061 Uiso 1 1 calc R . . . .
C26 C 0.23583(10) 0.39989(13) 0.47213(12) 0.0566(7) Uani 1 1 d . . . . .
C27 C 0.25841(12) 0.33963(13) 0.39746(11) 0.0613(8) Uani 1 1 d . . . . .
H27 H 0.261831 0.320352 0.432853 0.074 Uiso 1 1 calc R . . . .

loop_
_atom_site_aniso_label
_atom_site_aniso_U_11
_atom_site_aniso_U_22
_atom_site_aniso_U_33
_atom_site_aniso_U_23
_atom_site_aniso_U_13
_atom_site_aniso_U_12
Co1 0.02270(15) 0.02375(15) 0.02589(16) -0.00293(11) -0.00175(10) 0.01289(12)
O1 0.0312(7) 0.0336(8) 0.0271(7) -0.0051(6) -0.0022(6) 0.0210(6)
O2 0.0472(9) 0.0491(9) 0.0310(8) 0.0070(7) -0.0029(7) 0.0343(8)
O3 0.0418(8) 0.0548(10) 0.0232(8) 0.0055(6) 0.0005(6) 0.0297(8)
N1 0.0232(8) 0.0264(9) 0.0425(10) -0.0034(8) 0.0010(7) 0.0128(7)
O4 0.0488(9) 0.0715(11) 0.0338(9) -0.0035(7) -0.0064(7) 0.0463(9)
N2 0.0252(9) 0.0321(10) 0.0423(10) 0.0030(8) -0.0050(8) 0.0134(8)
N3 0.0261(9) 0.0267(9) 0.0581(13) -0.0030(8) -0.0035(8) 0.0135(8)
N4 0.0231(9) 0.0219(9) 0.0692(14) -0.0024(8) 0.0019(8) 0.0104(8)
C1 0.0151(9) 0.0223(10) 0.0296(11) 0.0002(8) -0.0004(8) 0.0079(8)
C2 0.0289(10) 0.0279(10) 0.0200(10) -0.0025(8) -0.0008(8) 0.0156(9)
C3 0.0225(10) 0.0243(10) 0.0230(10) 0.0000(8) -0.0008(8) 0.0118(8)
O5 0.0927(16) 0.159(2) 0.0362(11) -0.0116(13) 0.0051(10) 0.0941(16)
C4 0.0313(11) 0.0325(11) 0.0243(10) 0.0008(8) -0.0022(8) 0.0190(9)
C5 0.0317(11) 0.0333(11) 0.0242(10) -0.0037(8) -0.0020(8) 0.0187(9)
C6 0.0349(12) 0.0468(13) 0.0254(11) -0.0073(9) -0.0042(9) 0.0239(11)
C7 0.0237(10) 0.0249(11) 0.0519(13) -0.0014(9) 0.0015(9) 0.0123(9)
C8 0.0371(12) 0.0313(11) 0.0284(11) -0.0028(9) -0.0061(9) 0.0215(10)
O6 0.1129(18) 0.0701(14) 0.0637(13) -0.0228(11) 0.0273(12) 0.0389(13)
C9 0.0386(12) 0.0372(12) 0.0303(11) -0.0027(9) -0.0014(9) 0.0280(10)
C10 0.0292(10) 0.0294(10) 0.0228(10) -0.0004(8) -0.0046(8) 0.0146(9)
C11 0.0275(11) 0.0268(11) 0.0430(13) 0.0011(9) -0.0026(9) 0.0134(9)
C12 0.0230(10) 0.0257(11) 0.0550(15) 0.0008(9) 0.0028(9) 0.0111(9)
C13 0.0269(11) 0.0287(11) 0.0729(17) 0.0032(11) 0.0008(11) 0.0175(9)
C14 0.0240(10) 0.0278(11) 0.0442(13) -0.0008(9) -0.0047(9) 0.0118(9)
C15 0.0262(11) 0.0210(11) 0.0748(17) 0.0037(10) 0.0041(11) 0.0097(9)
C16 0.0722(17) 0.0475(14) 0.0347(13) -0.0044(11) 0.0024(12) 0.0367(13)
C17 0.0277(11) 0.0300(12) 0.0635(15) 0.0115(11) -0.0081(10) 0.0116(10)
C18 0.0298(11) 0.0338(12) 0.0588(15) 0.0024(10) -0.0063(10) 0.0196(10)
C19 0.0307(11) 0.0264(11) 0.0569(15) 0.0060(10) -0.0007(10) 0.0132(9)
C20 0.0330(12) 0.0655(16) 0.0367(13) -0.0189(12) -0.0023(10) 0.0224(12)
C21 0.0270(12) 0.0234(11) 0.111(2) 0.0101(12) 0.0041(13) 0.0115(10)
C22 0.0280(12) 0.0300(12) 0.0885(19) 0.0076(12) 0.0020(12) 0.0175(10)
C23 0.0289(11) 0.0308(12) 0.0674(16) 0.0079(11) -0.0103(11) 0.0147(10)
C24 0.0771(18) 0.093(2) 0.0295(13) -0.0071(13) -0.0033(12) 0.0692(17)
C25 0.0650(17) 0.0447(14) 0.0462(15) -0.0125(12) 0.0085(12) 0.0293(13)
C26 0.0414(14) 0.083(2) 0.0368(15) -0.0153(14) 0.0042(11) 0.0243(14)
C27 0.0744(19) 0.113(2) 0.0287(13) -0.0048(14) -0.0039(12) 0.0712(19)

loop_
_atom_type_symbol
_atom_type_description
_atom_type_scat_dispersion_real
_atom_type_scat_dispersion_imag
_atom_type_scat_source
C C 0.0033 0.0016 'International Tables Vol C Tables 4.2.6.8 and 6.1.1.4'
H H 0.0000 0.0000 'International Tables Vol C Tables 4.2.6.8 and 6.1.1.4'
Co Co 0.3494 0.9721 'International Tables Vol C Tables 4.2.6.8 and 6.1.1.4'
N N 0.0061 0.0033 'International Tables Vol C Tables 4.2.6.8 and 6.1.1.4'
O O 0.0106 0.0060 'International Tables Vol C Tables 4.2.6.8 and 6.1.1.4'

loop_
_geom_angle_atom_site_label_1
_geom_angle_atom_site_label_2
_geom_angle_atom_site_label_3
_geom_angle
_geom_angle_site_symmetry_1
_geom_angle_site_symmetry_3
_geom_angle_publ_flag
O1 Co1 O3 149.03(6) . 11 ?
O1 Co1 N1 90.76(6) . . ?
O1 Co1 N2 86.60(6) . . ?
O2 Co1 O1 120.24(6) 13 . ?
O2 Co1 O3 90.31(7) 13 11 ?
O2 Co1 N1 93.78(6) 13 . ?
O2 Co1 N2 86.96(6) 13 . ?
O3 Co1 N1 92.26(6) 11 . ?
O3 Co1 N2 90.36(6) 11 . ?
N1 Co1 N2 177.27(6) . . ?
C1 O1 Co1 117.59(11) . . ?
C1 O2 Co1 162.29(13) . 13 ?
C8 O3 Co1 100.06(13) . 12 ?
C15 N1 Co1 121.21(13) . . ?
C22 N1 Co1 122.13(13) . . ?
C22 N1 C15 116.66(17) . . ?
C17 N2 Co1 120.34(13) . . ?
C17 N2 C18 116.95(17) . . ?
C18 N2 Co1 122.52(13) . . ?
C11 N3 C11 114.97(19) . 2 ?
C12 N4 C12 114.63(19) 3_665 . ?
O1 C1 C3 117.68(16) . . ?
O2 C1 O1 123.48(17) . . ?
O2 C1 C3 118.77(16) . . ?
C4 C2 C3 120.05(17) . . ?
C2 C3 C1 119.06(16) . . ?
C2 C3 C10 119.62(17) . . ?
C10 C3 C1 121.09(16) . . ?
C2 C4 C8 117.28(17) . . ?
C2 C4 C9 119.77(17) . . ?
C9 C4 C8 122.91(17) . . ?
C9 C5 C6 121.41(17) . . ?
C10 C5 C6 120.68(17) . . ?
C10 C5 C9 117.79(17) . . ?
C16 C6 C5 122.34(18) . . ?
C16 C6 C24 117.08(19) . . ?
C24 C6 C5 120.53(19) . . ?
C13 C7 C12 121.29(17) . . ?
C13 C7 C21 117.93(18) . . ?
C21 C7 C12 120.78(18) . . ?
O3 C8 C4 117.06(17) . . ?
O4 C8 O3 120.58(18) . . ?
O4 C8 C4 122.31(18) . . ?
C4 C9 C5 121.29(18) . . ?
C5 C10 C3 121.39(17) . . ?
N3 C11 N3 125.03(18) . 3 ?
N3 C11 C14 117.39(17) 3 . ?
N3 C11 C14 117.49(17) . . ?
N4 C12 N4 125.37(19) 2_655 . ?
N4 C12 C7 117.28(17) . . ?
N4 C12 C7 117.35(17) 2_655 . ?
C7 C13 C15 118.67(18) . . ?
C19 C14 C11 121.92(18) . . ?
C19 C14 C23 118.27(18) . . ?
C23 C14 C11 119.79(17) . . ?
N1 C15 C13 123.99(18) . . ?
C25 C16 C6 121.8(2) . . ?
N2 C17 C23 123.11(19) . . ?
N2 C18 C19 123.55(18) . . ?
C18 C19 C14 118.81(19) . . ?
C25 C20 C26 119.7(2) . . ?
C27 C20 C25 118.5(2) . . ?
C27 C20 C26 121.8(2) . . ?
C22 C21 C7 119.6(2) . . ?
N1 C22 C21 123.14(19) . . ?
C17 C23 C14 119.26(19) . . ?
C27 C24 C6 121.2(2) . . ?
C16 C25 C20 120.8(2) . . ?
O5 C26 C20 111.2(3) . . ?
O6 C26 O5 123.8(2) . . ?
O6 C26 C20 124.9(3) . . ?
C20 C27 C24 120.7(2) . . ?

loop_
_geom_bond_atom_site_label_1
_geom_bond_atom_site_label_2
_geom_bond_distance
_geom_bond_site_symmetry_2
_geom_bond_publ_flag
Co1 O1 2.0298(17) . ?
Co1 O2 2.0206(16) 13 ?
Co1 O3 2.0563(16) 11 ?
Co1 N1 2.139(2) . ?
Co1 N2 2.178(2) . ?
O1 C1 1.262(2) . ?
O2 C1 1.253(2) . ?
O3 C8 1.260(2) . ?
N1 C15 1.337(3) . ?
N1 C22 1.333(3) . ?
O4 C8 1.253(2) . ?
N2 C17 1.339(3) . ?
N2 C18 1.343(3) . ?
N3 C11 1.338(3) 2 ?
N3 C11 1.337(3) . ?
N4 C12 1.336(3) 3_665 ?
N4 C12 1.338(3) . ?
C1 C3 1.500(3) . ?
C2 C3 1.391(3) . ?
C2 C4 1.385(3) . ?
C3 C10 1.397(3) . ?
O5 C26 1.332(3) . ?
C4 C8 1.503(3) . ?
C4 C9 1.397(3) . ?
C5 C6 1.497(3) . ?
C5 C9 1.399(3) . ?
C5 C10 1.395(3) . ?
C6 C16 1.392(3) . ?
C6 C24 1.392(3) . ?
C7 C12 1.487(3) . ?
C7 C13 1.377(3) . ?
C7 C21 1.381(3) . ?
O6 C26 1.198(3) . ?
C11 C14 1.486(3) . ?
C13 C15 1.379(3) . ?
C14 C19 1.381(3) . ?
C14 C23 1.384(3) . ?
C16 C25 1.378(3) . ?
C17 C23 1.376(3) . ?
C18 C19 1.377(3) . ?
C20 C25 1.384(3) . ?
C20 C26 1.503(3) . ?
C20 C27 1.382(3) . ?
C21 C22 1.377(3) . ?
C24 C27 1.392(3) . ?
